data_1562367
loop_
_publ_author_name
'Aitken, R. Alan'
'Sonecha, Dheirya K.'
'Slawin, Alexandra M. Z.'

_publ_section_title
;
 Homopiperazine (Hexahydro-1,4-diazepine)
;
_journal_issue 2
_journal_name_full Molbank
_journal_page_first M1200
_journal_paper_doi 10.3390/M1200
_journal_volume 2021
_journal_year 2021
_chemical_absolute_configuration unk
_chemical_formula_moiety 'C5 H12 N2'
_chemical_formula_sum 'C5 H12 N2'
_chemical_formula_weight 100.16
_space_group_crystal_system tetragonal
_space_group_IT_number 122
_space_group_name_Hall 'I -4 2bw'
_space_group_name_H-M_alt 'I -4 2 d'
_atom_sites_solution_hydrogens geom
_atom_sites_solution_primary direct
_atom_sites_solution_secondary difmap
_audit_creation_date 2020-08-31
_audit_creation_method 'by CrystalStructure 4.3'
_cell_angle_alpha 90.0000
_cell_angle_beta 90.0000
_cell_angle_gamma 90.0000
_cell_formula_units_Z 8
_cell_length_a 7.208(2)
_cell_length_b 7.208(2)
_cell_length_c 23.094(7)
_cell_measurement_reflns_used 1904
_cell_measurement_temperature 93
_cell_measurement_theta_max 27.50
_cell_measurement_theta_min 3.00
_cell_volume 1199.9(6)
_computing_cell_refinement 'CrystalClear-SM Expert 2.1 b45'
_computing_data_collection 'CrystalClear-SM Expert 2.1 b45 (Rigaku, 2015)'
_computing_data_reduction 'CrystalClear-SM Expert 2.1 b45'
_computing_molecular_graphics 'CrystalStructure 4.3'
_computing_publication_material 'CrystalStructure 4.3 (Rigaku, 2018)'
_computing_structure_refinement 'SHELXL Version 2018/3 (Sheldrick, 2008)'
_computing_structure_solution 'SHELXT Version 2018/2 (Sheldrick, 2014)'
_diffrn_ambient_temperature 93
_diffrn_detector_area_resol_mean 5.814
_diffrn_measured_fraction_theta_full 0.994
_diffrn_measured_fraction_theta_max 0.994
_diffrn_measurement_device_type 'Rigaku XtaLAB P200'
_diffrn_measurement_method \w
_diffrn_radiation_type 'Mo K\a'
_diffrn_radiation_wavelength 0.71075
_diffrn_reflns_av_R_equivalents 0.0374
_diffrn_reflns_av_unetI/netI 0.0219
_diffrn_reflns_Laue_measured_fraction_full 0.994
_diffrn_reflns_Laue_measured_fraction_max 0.994
_diffrn_reflns_limit_h_max 8
_diffrn_reflns_limit_h_min -7
_diffrn_reflns_limit_k_max 8
_diffrn_reflns_limit_k_min -8
_diffrn_reflns_limit_l_max 27
_diffrn_reflns_limit_l_min -27
_diffrn_reflns_number 6868
_diffrn_reflns_point_group_measured_fraction_full 0.996
_diffrn_reflns_point_group_measured_fraction_max 0.996
_diffrn_reflns_theta_full 25.242
_diffrn_reflns_theta_max 25.270
_diffrn_reflns_theta_min 3.529
_diffrn_standards_number 0
_exptl_absorpt_coefficient_mu 0.069
_exptl_absorpt_correction_T_max 0.993
_exptl_absorpt_correction_T_min 0.723
_exptl_absorpt_correction_type multi-scan
_exptl_absorpt_process_details 'REQAB (Rigaku, 1998)'
_exptl_crystal_colour colorless
_exptl_crystal_density_diffrn 1.109
_exptl_crystal_density_method 'not measured'
_exptl_crystal_description prism
_exptl_crystal_F_000 448.00
_exptl_crystal_size_max 0.100
_exptl_crystal_size_mid 0.100
_exptl_crystal_size_min 0.100
_refine_diff_density_max 0.60
_refine_diff_density_min -0.21
_refine_ls_abs_structure_details
;
 Flack x determined using 219 quotients [(I+)-(I-)]/[(I+)+(I-)]
 (Parsons, Flack and Wagner, Acta Cryst. B69 (2013) 249-259).
;
_refine_ls_abs_structure_Flack 0.6(6)
_refine_ls_extinction_method none
_refine_ls_goodness_of_fit_ref 1.137
_refine_ls_hydrogen_treatment mixed
_refine_ls_number_parameters 37
_refine_ls_number_reflns 551
_refine_ls_number_restraints 1
_refine_ls_R_factor_all 0.0649
_refine_ls_R_factor_gt 0.0637
_refine_ls_shift/su_max 0.000
_refine_ls_structure_factor_coef Fsqd
_refine_ls_weighting_details 'w = 1/[\s^2^(Fo^2^)+(0.0636P)^2^+2.9931P] where P=(Fo^2^+2Fc^2^)/3'
_refine_ls_weighting_scheme calc
_refine_ls_wR_factor_gt 0.1633
_refine_ls_wR_factor_ref 0.1641
_reflns_Friedel_coverage 0.675
_reflns_Friedel_fraction_full 1.000
_reflns_Friedel_fraction_max 1.000
_reflns_number_gt 536
_reflns_number_total 551
_reflns_threshold_expression F^2^>2.0\s(F^2^)
_cod_data_source_file s5.cif
_cod_data_source_block 22
_cod_database_code 1562367

loop_
_space_group_symop_operation_xyz
'x, y, z'
'-x, y+1/2, -z+1/4'
'-x, -y, z'
'x, -y+1/2, -z+1/4'
'-y, x, -z'
'y, x+1/2, z+1/4'
'y, -x, -z'
'-y, -x+1/2, z+1/4'
'x+1/2, y+1/2, z+1/2'
'-x+1/2, y+1, -z+3/4'
'-x+1/2, -y+1/2, z+1/2'
'x+1/2, -y+1, -z+3/4'
'-y+1/2, x+1/2, -z+1/2'
'y+1/2, x+1, z+3/4'
'y+1/2, -x+1/2, -z+1/2'
'-y+1/2, -x+1, z+3/4'

loop_
_atom_site_label
_atom_site_type_symbol
_atom_site_fract_x
_atom_site_fract_y
_atom_site_fract_z
_atom_site_U_iso_or_equiv
_atom_site_adp_type
_atom_site_occupancy
_atom_site_site_symmetry_order
_atom_site_calc_flag
_atom_site_refinement_flags_posn
_atom_site_refinement_flags_adp
_atom_site_refinement_flags_occupancy
_atom_site_disorder_assembly
_atom_site_disorder_group
N1 N 0.6947(4) 0.0680(4) 0.50100(15) 0.0236(8) Uani 1 1 d D . . . .
C2 C 0.6014(6) 0.1403(6) 0.44991(19) 0.0357(11) Uani 1 1 d . . . . .
H2A H 0.694981 0.200365 0.424737 0.043 Uiso 1 1 calc R U . . .
H2B H 0.512568 0.237290 0.462270 0.043 Uiso 1 1 calc R U . . .
C3 C 0.500000 0.000000 0.4153(3) 0.0463(17) Uani 1 2 d S T P . .
H3A H 0.589799 -0.064900 0.390010 0.056 Uiso 0.5 1 calc R U P . .
H3B H 0.410198 0.064899 0.390011 0.056 Uiso 0.5 1 calc R U P . .
C4 C 0.5773(6) 0.0799(7) 0.55292(17) 0.0395(12) Uani 1 1 d . . . . .
H4A H 0.516115 0.202771 0.554185 0.047 Uiso 1 1 calc R U . . .
H4B H 0.655661 0.067689 0.587930 0.047 Uiso 1 1 calc R U . . .
H1 H 0.808(4) 0.142(6) 0.503(3) 0.053(14) Uiso 1 1 d D . . . .

loop_
_atom_site_aniso_label
_atom_site_aniso_U_11
_atom_site_aniso_U_22
_atom_site_aniso_U_33
_atom_site_aniso_U_23
_atom_site_aniso_U_13
_atom_site_aniso_U_12
N1 0.0130(14) 0.0186(14) 0.0393(16) -0.0006(14) 0.0029(13) -0.0018(12)
C2 0.029(2) 0.040(2) 0.037(2) 0.0039(19) 0.0039(19) 0.0029(18)
C3 0.048(4) 0.048(4) 0.043(3) 0.000 0.000 -0.012(3)
C4 0.027(2) 0.058(3) 0.033(2) -0.012(2) -0.0081(18) 0.013(2)

loop_
_atom_type_symbol
_atom_type_description
_atom_type_scat_dispersion_real
_atom_type_scat_dispersion_imag
_atom_type_scat_source
C C 0.0033 0.0016
;
International Tables for Crystallography
(Vol. C, Tables 4.2.6.8 and 6.1.1.4)
;
H H 0.0000 0.0000
;
International Tables for Crystallography
(Vol. C, Table 6.1.1.4)
;
N N 0.0061 0.0033
;
International Tables for Crystallography
(Vol. C, Tables 4.2.6.8 and 6.1.1.4)
;

loop_
_geom_angle_atom_site_label_1
_geom_angle_atom_site_label_2
_geom_angle_atom_site_label_3
_geom_angle
_geom_angle_site_symmetry_1
_geom_angle_site_symmetry_3
_geom_angle_publ_flag
C2 N1 C4 112.0(3) . . ?
C2 N1 H1 103(4) . . ?
C4 N1 H1 114(4) . . ?
N1 C2 C3 114.9(4) . . ?
N1 C2 H2A 108.6 . . ?
C3 C2 H2A 108.6 . . ?
N1 C2 H2B 108.6 . . ?
C3 C2 H2B 108.6 . . ?
H2A C2 H2B 107.5 . . ?
C2 C3 C2 114.8(6) . 3_655 ?
C2 C3 H3A 108.6 . . ?
C2 C3 H3A 108.6 3_655 . ?
C2 C3 H3B 108.6 . . ?
C2 C3 H3B 108.6 3_655 . ?
H3A C3 H3B 107.5 . . ?
N1 C4 C4 111.0(3) . 3_655 ?
N1 C4 H4A 109.4 . . ?
C4 C4 H4A 109.4 3_655 . ?
N1 C4 H4B 109.4 . . ?
C4 C4 H4B 109.4 3_655 . ?
H4A C4 H4B 108.0 . . ?

loop_
_geom_bond_atom_site_label_1
_geom_bond_atom_site_label_2
_geom_bond_distance
_geom_bond_site_symmetry_2
_geom_bond_publ_flag
N1 C2 1.455(5) . ?
N1 C4 1.470(5) . ?
N1 H1 0.977(7) . ?
C2 C3 1.481(5) . ?
C2 H2A 0.9900 . ?
C2 H2B 0.9900 . ?
C3 H3A 0.9900 . ?
C3 H3B 0.9900 . ?
C4 C4 1.603(10) 3_655 ?
C4 H4A 0.9900 . ?
C4 H4B 0.9900 . ?

loop_
_geom_torsion_atom_site_label_1
_geom_torsion_atom_site_label_2
_geom_torsion_atom_site_label_3
_geom_torsion_atom_site_label_4
_geom_torsion
_geom_torsion_site_symmetry_1
_geom_torsion_site_symmetry_2
_geom_torsion_site_symmetry_3
_geom_torsion_site_symmetry_4
_geom_torsion_publ_flag
C4 N1 C2 C3 -92.6(4) . . . . ?
N1 C2 C3 C2 40.1(2) . . . 3_655 ?
C2 N1 C4 C4 76.8(5) . . . 3_655 ?
